data_7042314
loop_
_publ_author_name
'Colebatch, Annie L.'
'Hill, Anthony F.'

_publ_section_title
;
 Coordination chemistry of phosphinocarbynes: phosphorus vs. carbyne site
 selectivity.
;
_journal_issue 13
_journal_name_full 'Dalton transactions (Cambridge, England : 2003)'
_journal_page_first 4355
_journal_page_last 4365
_journal_paper_doi 10.1039/c6dt04770j
_journal_volume 46
_journal_year 2017
_chemical_compound_source 'Research School of Chemistry'
_chemical_formula_moiety 'C42 H49 Au1 B2 Cl1 N12 O4 P1 W2, C4 H10 O'
_chemical_formula_sum 'C46 H59 Au B2 Cl N12 O5 P W2'
_chemical_formula_weight 1512.77
_space_group_IT_number 2
_symmetry_cell_setting triclinic
_symmetry_space_group_name_Hall '-P 1'
_symmetry_space_group_name_H-M 'P -1'
_atom_sites_solution_hydrogens difmap
_atom_sites_solution_primary direct
_audit_update_record
;
2016-11-20 deposited with the CCDC.
2017-03-02 downloaded from the CCDC.
;
_cell_angle_alpha 66.723(7)
_cell_angle_beta 69.805(7)
_cell_angle_gamma 73.373(9)
_cell_formula_units_Z 2
_cell_length_a 12.5001(13)
_cell_length_b 14.7647(14)
_cell_length_c 17.4599(10)
_cell_measurement_reflns_used 3130
_cell_measurement_temperature 150
_cell_measurement_theta_max 26
_cell_measurement_theta_min 2
_cell_volume 2735.9(5)
_computing_cell_refinement 'CrysAlis, (Agilent Technologies, 2013)'
_computing_data_collection 'Xcalibur, (Agilent Technologies, 2013)'
_computing_data_reduction 'CrysAlis, (Agilent Technologies, 2013)'
_computing_molecular_graphics 'Ortep-3 for Windows v. 2.01'
_computing_publication_material 'CRYSTALS (Betteridge et al., 2003)'
_computing_structure_refinement 'CRYSTALS (Betteridge et al., 2003)'
_computing_structure_solution 'SHELXS 86 (Sheldrick, 1986)'
_diffrn_ambient_temperature 150
_diffrn_measured_fraction_theta_full 0.998
_diffrn_measured_fraction_theta_max 0.806
_diffrn_measurement_device Area
_diffrn_measurement_device_type 'Agilent Technologies Xcalibur'
_diffrn_measurement_method \w
_diffrn_radiation_monochromator graphite
_diffrn_radiation_type 'Mo K\a'
_diffrn_radiation_wavelength 0.71073
_diffrn_reflns_av_R_equivalents 0.081
_diffrn_reflns_limit_h_max 16
_diffrn_reflns_limit_h_min -14
_diffrn_reflns_limit_k_max 19
_diffrn_reflns_limit_k_min -19
_diffrn_reflns_limit_l_max 23
_diffrn_reflns_limit_l_min -17
_diffrn_reflns_number 20633
_diffrn_reflns_theta_full 25.115
_diffrn_reflns_theta_max 28.540
_diffrn_reflns_theta_min 1.763
_diffrn_standards_number 0
_exptl_absorpt_coefficient_mu 7.001
_exptl_absorpt_correction_T_max 0.60
_exptl_absorpt_correction_T_min 0.33
_exptl_absorpt_correction_type multi-scan
_exptl_absorpt_process_details 'CrysAlis, (Agilent Technologies, 2013)'
_exptl_crystal_colour red
_exptl_crystal_density_diffrn 1.836
_exptl_crystal_density_method 'not measured'
_exptl_crystal_description prism
_exptl_crystal_F_000 1456
_exptl_crystal_size_max 0.185
_exptl_crystal_size_mid 0.082
_exptl_crystal_size_min 0.072
_refine_diff_density_max 11.22
_refine_diff_density_min -6.38
_refine_ls_extinction_method None
_refine_ls_goodness_of_fit_ref 0.9965
_refine_ls_hydrogen_treatment noref
_refine_ls_matrix_type full
_refine_ls_number_parameters 631
_refine_ls_number_reflns 9625
_refine_ls_number_restraints 44
_refine_ls_R_factor_all 0.1542
_refine_ls_R_factor_gt 0.0806
_refine_ls_shift/su_max 0.0019174
_refine_ls_shift/su_mean 0.0000917
_refine_ls_structure_factor_coef Fsqd
_refine_ls_weighting_details
;
 Method, part 1, Chebychev polynomial, (Watkin, 1994, Prince, 1982) 
 [weight] = 1.0/[A~0~*T~0~(x)+A~1~*T~1~(x) ... +A~n-1~]*T~n-1~(x)] 
 where A~i~ are the Chebychev coefficients listed below and x= Fcalc/Fmax 
 Method = Robust Weighting (Prince, 1982) 
 W = [weight] * [1-(deltaF/6*sigmaF)^2^]^2^ 
 A~i~ are: 
 0.474E+04 0.404E+04 0.217E+04 0.110E+04 -321. 
;
_refine_ls_weighting_scheme calc
_refine_ls_wR_factor_all 0.1747
_refine_ls_wR_factor_gt 0.1292
_refine_ls_wR_factor_ref 0.1747
_reflns_limit_h_max 16
_reflns_limit_h_min -14
_reflns_limit_k_max 19
_reflns_limit_k_min -16
_reflns_limit_l_max 23
_reflns_limit_l_min 0
_reflns_number_gt 5382
_reflns_number_total 11228
_reflns_threshold_expression I>2.0\s(I)
_oxford_diffrn_Wilson_B_factor 2.11
_oxford_diffrn_Wilson_scale 0.16
_oxford_refine_ls_r_factor_ref 0.1542
_oxford_refine_ls_scale 2.154(14)
_oxford_reflns_number_all 9625
_oxford_reflns_threshold_expression_ref I>-10.0\s(I)
_cod_data_source_file c6dt04770j1.cif
_cod_data_source_block 1
_cod_depositor_comments 'Adding full bibliography for 7042309--7042314.cif.'
_cod_original_sg_symbol_H-M 'P -1 '
_cod_original_formula_sum 'C46 H59 Au1 B2 Cl1 N12 O5 P1 W2'
_cod_database_code 7042314

loop_
_symmetry_equiv_pos_as_xyz
x,y,z
-x,-y,-z

loop_
_atom_site_label
_atom_site_type_symbol
_atom_site_fract_x
_atom_site_fract_y
_atom_site_fract_z
_atom_site_U_iso_or_equiv
_atom_site_occupancy
_atom_site_adp_type
_atom_site_refinement_flags_adp
W1 W 0.79879(8) 0.46267(8) 0.32100(6) 0.0361 1.0000 Uani .
W2 W 1.17783(9) 0.16605(8) 0.18374(7) 0.0398 1.0000 Uani .
Au1 Au 1.19451(8) 0.49790(8) 0.18473(6) 0.0370 1.0000 Uani .
P1 P 1.1032(5) 0.3684(5) 0.2697(4) 0.0345 1.0000 Uani U
Cl1 Cl 1.2849(5) 0.6326(5) 0.1007(4) 0.0420 1.0000 Uani .
N11 N 0.6095(15) 0.5358(14) 0.3577(12) 0.0340 1.0000 Uani .
N12 N 0.5318(14) 0.5239(14) 0.3258(11) 0.0306 1.0000 Uani .
N21 N 0.7109(15) 0.3357(13) 0.3651(11) 0.0274 1.0000 Uani .
N22 N 0.6124(17) 0.3421(17) 0.3423(13) 0.0445 1.0000 Uani .
N31 N 0.7556(15) 0.4974(16) 0.2001(12) 0.0370 1.0000 Uani U
N32 N 0.6641(16) 0.4727(16) 0.1963(12) 0.0414 1.0000 Uani U
N41 N 1.2338(16) 0.0205(15) 0.1554(13) 0.0391 1.0000 Uani .
N42 N 1.2445(16) 0.0211(16) 0.0728(12) 0.0390 1.0000 Uani .
N51 N 1.2960(17) 0.2199(15) 0.0540(12) 0.0375 1.0000 Uani .
N52 N 1.2908(16) 0.1941(16) -0.0126(12) 0.0408 1.0000 Uani .
N61 N 1.0551(15) 0.1942(14) 0.1102(11) 0.0339 1.0000 Uani .
N62 N 1.0860(17) 0.1683(15) 0.0365(12) 0.0388 1.0000 Uani .
O2 O 0.8875(17) 0.6608(14) 0.2728(12) 0.0574 1.0000 Uani U
O3 O 0.8460(15) 0.4131(16) 0.4996(12) 0.0617 1.0000 Uani .
O5 O 1.0215(16) 0.0510(14) 0.3603(12) 0.0580 1.0000 Uani U
O6 O 1.3754(19) 0.0951(18) 0.2782(14) 0.0794 1.0000 Uani .
O7 O 0.7577(18) 0.9416(17) 0.3004(13) 0.0829 1.0000 Uani .
C1 C 0.9530(18) 0.4064(17) 0.2921(14) 0.0287 1.0000 Uani U
C2 C 0.856(2) 0.5879(19) 0.2892(16) 0.0394 1.0000 Uani U
C3 C 0.8232(17) 0.4304(19) 0.4370(13) 0.0333 1.0000 Uani .
C4 C 1.1366(18) 0.2767(18) 0.2227(15) 0.0358 1.0000 Uani .
C5 C 1.077(2) 0.0954(19) 0.2923(17) 0.0451 1.0000 Uani U
C6 C 1.302(2) 0.1228(18) 0.2421(16) 0.0487 1.0000 Uani .
C11 C 0.608(2) 0.632(2) 0.4475(15) 0.0482 1.0000 Uani .
C12 C 0.5519(18) 0.6038(16) 0.4022(14) 0.0278 1.0000 Uani .
C13 C 0.442(2) 0.6309(19) 0.3946(14) 0.0394 1.0000 Uani .
C14 C 0.429(2) 0.5811(18) 0.3467(13) 0.0357 1.0000 Uani .
C15 C 0.329(2) 0.580(2) 0.3198(17) 0.0486 1.0000 Uani .
C21 C 0.828(2) 0.2002(18) 0.4573(17) 0.0471 1.0000 Uani .
C22 C 0.7292(18) 0.242(2) 0.4155(15) 0.0407 1.0000 Uani .
C23 C 0.649(2) 0.1885(19) 0.4247(16) 0.0460 1.0000 Uani .
C24 C 0.577(2) 0.255(2) 0.3783(17) 0.0481 1.0000 Uani .
C25 C 0.469(2) 0.244(2) 0.3652(17) 0.0539 1.0000 Uani .
C31 C 0.937(2) 0.561(2) 0.0902(15) 0.0452 1.0000 Uani .
C32 C 0.823(2) 0.5248(18) 0.1161(14) 0.0352 1.0000 Uani .
C33 C 0.7719(18) 0.5123(19) 0.0638(14) 0.0372 1.0000 Uani .
C34 C 0.6666(19) 0.4811(19) 0.1174(15) 0.0390 1.0000 Uani U
C35 C 0.5826(18) 0.4481(19) 0.0960(15) 0.0352 1.0000 Uani U
C41 C 1.261(3) -0.113(2) 0.2909(19) 0.0676 1.0000 Uani .
C42 C 1.261(2) -0.0788(18) 0.1956(15) 0.0458 1.0000 Uani U
C43 C 1.288(2) -0.1353(17) 0.1459(16) 0.0480 1.0000 Uani U
C44 C 1.279(2) -0.071(2) 0.0671(17) 0.0480 1.0000 Uani .
C45 C 1.303(2) -0.092(2) -0.0137(19) 0.0611 1.0000 Uani .
C51 C 1.419(2) 0.305(2) 0.0781(19) 0.0573 1.0000 Uani .
C52 C 1.385(2) 0.2678(18) 0.0210(18) 0.0470 1.0000 Uani .
C53 C 1.436(2) 0.2783(19) -0.0637(16) 0.0434 1.0000 Uani .
C54 C 1.377(2) 0.2298(19) -0.0829(16) 0.0394 1.0000 Uani .
C55 C 1.396(2) 0.220(2) -0.1693(17) 0.0543 1.0000 Uani .
C61 C 0.870(2) 0.255(2) 0.2067(16) 0.0457 1.0000 Uani .
C62 C 0.939(2) 0.227(2) 0.1257(16) 0.0451 1.0000 Uani .
C63 C 0.900(2) 0.230(2) 0.0603(16) 0.0479 1.0000 Uani .
C64 C 0.993(2) 0.1885(16) 0.0056(15) 0.0364 1.0000 Uani .
C65 C 0.998(2) 0.173(2) -0.0730(18) 0.0536 1.0000 Uani .
C71 C 1.1314(17) 0.3134(16) 0.3786(14) 0.0308 1.0000 Uani U
C72 C 1.123(2) 0.3825(19) 0.4161(16) 0.0411 1.0000 Uani U
C73 C 1.136(2) 0.347(3) 0.5003(18) 0.0578 1.0000 Uani U
C74 C 1.154(3) 0.242(3) 0.5435(18) 0.0645 1.0000 Uani U
C75 C 1.159(3) 0.179(2) 0.5043(17) 0.0579 1.0000 Uani U
C76 C 1.146(2) 0.213(2) 0.4218(15) 0.0429 1.0000 Uani U
C81 C 0.954(3) 0.941(4) 0.233(2) 0.1034 1.0000 Uani .
C82 C 0.836(4) 0.983(3) 0.227(2) 0.0955 1.0000 Uani .
C83 C 0.641(3) 0.984(3) 0.299(2) 0.0880 1.0000 Uani .
C84 C 0.566(4) 0.936(4) 0.389(3) 0.1346 1.0000 Uani .
B1 B 0.562(2) 0.444(2) 0.2807(18) 0.0381 1.0000 Uani .
B2 B 1.212(3) 0.120(2) 0.0029(19) 0.0435 1.0000 Uani .
H111 H 0.5615 0.6912 0.4630 0.0710 1.0000 Uiso .
H113 H 0.6831 0.6496 0.4117 0.0710 1.0000 Uiso .
H112 H 0.6183 0.5794 0.4999 0.0710 1.0000 Uiso .
H131 H 0.3827 0.6769 0.4188 0.0460 1.0000 Uiso .
H153 H 0.2608 0.6252 0.3387 0.0710 1.0000 Uiso .
H152 H 0.3472 0.6014 0.2566 0.0710 1.0000 Uiso .
H151 H 0.3104 0.5136 0.3423 0.0710 1.0000 Uiso .
H211 H 0.8313 0.1295 0.4882 0.0640 1.0000 Uiso .
H213 H 0.8200 0.2340 0.4965 0.0640 1.0000 Uiso .
H212 H 0.9007 0.2099 0.4130 0.0641 1.0000 Uiso .
H231 H 0.6446 0.1193 0.4570 0.0561 1.0000 Uiso .
H253 H 0.4584 0.1749 0.3864 0.0770 1.0000 Uiso .
H252 H 0.3992 0.2810 0.3944 0.0770 1.0000 Uiso .
H251 H 0.4700 0.2703 0.3038 0.0770 1.0000 Uiso .
H311 H 0.9461 0.6124 0.0343 0.0629 1.0000 Uiso .
H313 H 0.9406 0.5860 0.1316 0.0630 1.0000 Uiso .
H312 H 1.0017 0.5057 0.0853 0.0630 1.0000 Uiso .
H331 H 0.8006 0.5246 0.0038 0.0440 1.0000 Uiso .
H353 H 0.6206 0.4277 0.0451 0.0690 1.0000 Uiso .
H352 H 0.5195 0.5016 0.0845 0.0690 1.0000 Uiso .
H351 H 0.5532 0.3913 0.1431 0.0689 1.0000 Uiso .
H411 H 1.2953 -0.1825 0.3109 0.0980 1.0000 Uiso .
H413 H 1.3051 -0.0739 0.2987 0.0980 1.0000 Uiso .
H412 H 1.1830 -0.1036 0.3270 0.0980 1.0000 Uiso .
H431 H 1.3081 -0.2055 0.1628 0.0660 1.0000 Uiso .
H453 H 1.3173 -0.1640 -0.0033 0.0900 1.0000 Uiso .
H452 H 1.3702 -0.0660 -0.0566 0.0900 1.0000 Uiso .
H451 H 1.2378 -0.0627 -0.0392 0.0900 1.0000 Uiso .
H511 H 1.4918 0.3291 0.0491 0.0820 1.0000 Uiso .
H513 H 1.4273 0.2518 0.1316 0.0820 1.0000 Uiso .
H512 H 1.3609 0.3594 0.0928 0.0820 1.0000 Uiso .
H531 H 1.4980 0.3129 -0.1019 0.0520 1.0000 Uiso .
H553 H 1.4548 0.2560 -0.2137 0.0790 1.0000 Uiso .
H552 H 1.4199 0.1498 -0.1663 0.0790 1.0000 Uiso .
H551 H 1.3250 0.2448 -0.1881 0.0790 1.0000 Uiso .
H611 H 0.7888 0.2637 0.2133 0.0740 1.0000 Uiso .
H613 H 0.8877 0.3171 0.2016 0.0740 1.0000 Uiso .
H612 H 0.8902 0.2034 0.2567 0.0740 1.0000 Uiso .
H631 H 0.8236 0.2556 0.0541 0.0550 1.0000 Uiso .
H653 H 0.9229 0.1937 -0.0846 0.0780 1.0000 Uiso .
H652 H 1.0516 0.2107 -0.1224 0.0780 1.0000 Uiso .
H651 H 1.0239 0.1029 -0.0675 0.0780 1.0000 Uiso .
H721 H 1.1085 0.4531 0.3849 0.0520 1.0000 Uiso .
H731 H 1.1373 0.3914 0.5270 0.0760 1.0000 Uiso .
H741 H 1.1638 0.2163 0.5998 0.0720 1.0000 Uiso .
H751 H 1.1706 0.1069 0.5345 0.0690 1.0000 Uiso .
H761 H 1.1473 0.1683 0.3939 0.0530 1.0000 Uiso .
H812 H 1.0117 0.9585 0.1785 0.1430 1.0000 Uiso .
H811 H 0.9721 0.9602 0.2736 0.1430 1.0000 Uiso .
H813 H 0.9628 0.8673 0.2552 0.1430 1.0000 Uiso .
H822 H 0.8261 1.0575 0.2139 0.1030 1.0000 Uiso .
H821 H 0.8277 0.9759 0.1755 0.1030 1.0000 Uiso .
H831 H 0.6272 1.0573 0.2847 0.1050 1.0000 Uiso .
H832 H 0.6209 0.9714 0.2543 0.1050 1.0000 Uiso .
H842 H 0.4830 0.9590 0.3921 0.1790 1.0000 Uiso .
H841 H 0.5816 0.9506 0.4322 0.1790 1.0000 Uiso .
H843 H 0.5797 0.8634 0.4031 0.1790 1.0000 Uiso .
H21 H 1.2212 0.1097 -0.0582 0.0487 1.0000 Uiso .
H11 H 0.4867 0.4377 0.2665 0.0413 1.0000 Uiso .

loop_
_atom_site_aniso_label
_atom_site_aniso_U_11
_atom_site_aniso_U_22
_atom_site_aniso_U_33
_atom_site_aniso_U_23
_atom_site_aniso_U_13
_atom_site_aniso_U_12
W1 0.0257(5) 0.0543(7) 0.0298(5) -0.0172(5) -0.0050(4) -0.0073(5)
W2 0.0371(6) 0.0436(7) 0.0379(6) -0.0165(5) -0.0061(5) -0.0063(5)
Au1 0.0292(5) 0.0511(7) 0.0327(5) -0.0163(5) -0.0046(4) -0.0106(5)
P1 0.022(3) 0.047(4) 0.039(3) -0.018(3) -0.005(3) -0.009(3)
Cl1 0.033(3) 0.056(4) 0.040(3) -0.018(3) -0.008(3) -0.011(3)
N11 0.029(10) 0.042(12) 0.032(11) -0.018(9) -0.004(8) -0.005(9)
N12 0.022(9) 0.048(12) 0.031(10) -0.020(9) -0.014(8) -0.001(9)
N21 0.036(11) 0.017(10) 0.024(10) -0.002(8) -0.007(8) -0.006(8)
N22 0.040(12) 0.064(16) 0.045(13) -0.030(12) -0.009(10) -0.016(11)
N31 0.028(8) 0.065(11) 0.034(9) -0.020(8) -0.016(7) -0.015(8)
N32 0.034(9) 0.064(11) 0.033(9) -0.021(8) -0.007(7) -0.015(8)
N41 0.035(11) 0.037(12) 0.047(13) -0.013(10) -0.012(9) -0.008(9)
N42 0.025(10) 0.053(14) 0.035(12) -0.013(11) -0.003(9) -0.010(10)
N51 0.041(12) 0.034(12) 0.039(12) -0.006(9) -0.019(9) -0.008(9)
N52 0.035(11) 0.059(15) 0.031(11) -0.020(10) 0.001(9) -0.017(10)
N61 0.032(11) 0.042(12) 0.020(9) -0.004(9) 0.000(8) -0.012(9)
N62 0.041(12) 0.047(13) 0.033(11) -0.017(10) -0.010(9) -0.007(10)
O2 0.065(11) 0.047(11) 0.054(10) -0.019(9) -0.011(8) -0.004(9)
O3 0.043(11) 0.106(18) 0.050(12) -0.038(12) -0.013(9) -0.012(11)
O5 0.065(11) 0.047(11) 0.056(11) -0.016(9) -0.011(9) -0.008(8)
O6 0.071(15) 0.096(19) 0.070(15) -0.027(14) -0.032(13) 0.003(13)
O7 0.056(13) 0.094(18) 0.058(14) 0.018(12) -0.009(11) -0.023(13)
C1 0.030(8) 0.041(8) 0.031(8) -0.022(7) -0.009(7) -0.012(7)
C2 0.050(11) 0.039(12) 0.042(10) -0.024(10) -0.025(9) 0.003(9)
C3 0.019(11) 0.062(17) 0.018(11) -0.005(11) -0.005(9) -0.017(11)
C4 0.019(11) 0.045(15) 0.038(13) -0.022(12) 0.008(10) -0.004(10)
C5 0.059(12) 0.033(11) 0.052(12) -0.021(10) -0.018(10) -0.005(9)
C6 0.066(19) 0.026(14) 0.030(14) 0.009(11) -0.003(13) -0.011(13)
C11 0.034(14) 0.08(2) 0.034(14) -0.025(14) 0.000(11) -0.019(14)
C12 0.031(12) 0.026(13) 0.030(12) -0.004(10) -0.015(10) -0.009(10)
C13 0.040(14) 0.048(16) 0.026(12) -0.008(12) -0.009(11) -0.006(12)
C14 0.041(14) 0.035(14) 0.019(11) -0.005(10) 0.005(10) -0.011(11)
C15 0.026(13) 0.065(19) 0.062(18) -0.029(15) -0.017(12) -0.001(12)
C21 0.052(16) 0.031(15) 0.051(16) -0.011(13) -0.009(13) -0.004(12)
C22 0.021(12) 0.067(19) 0.031(13) -0.019(13) 0.004(10) -0.013(12)
C23 0.039(14) 0.042(16) 0.046(16) -0.013(13) 0.001(12) -0.009(12)
C24 0.031(14) 0.07(2) 0.046(16) -0.030(15) 0.003(12) -0.012(14)
C25 0.055(17) 0.044(17) 0.049(17) -0.015(14) 0.007(14) -0.014(14)
C31 0.032(13) 0.08(2) 0.028(13) -0.020(14) -0.002(10) -0.025(14)
C32 0.042(14) 0.040(15) 0.031(13) -0.023(11) -0.007(11) -0.005(11)
C33 0.025(12) 0.068(18) 0.029(12) -0.026(13) -0.009(10) -0.005(11)
C34 0.024(9) 0.054(13) 0.041(11) -0.022(10) -0.006(8) -0.003(9)
C35 0.019(9) 0.058(13) 0.041(11) -0.020(10) -0.013(8) -0.012(9)
C41 0.10(2) 0.051(19) 0.048(18) -0.011(15) -0.025(17) -0.002(17)
C42 0.066(13) 0.028(11) 0.027(11) 0.003(8) -0.008(10) -0.007(10)
C43 0.070(14) 0.019(11) 0.038(11) -0.001(9) -0.002(10) -0.011(10)
C44 0.041(15) 0.053(18) 0.047(16) -0.028(14) 0.011(12) -0.013(13)
C45 0.048(17) 0.06(2) 0.07(2) -0.033(17) -0.011(15) 0.018(14)
C51 0.041(15) 0.06(2) 0.07(2) -0.041(17) 0.016(14) -0.027(14)
C52 0.040(15) 0.025(14) 0.063(18) -0.011(13) -0.001(13) -0.007(11)
C53 0.036(14) 0.045(16) 0.040(15) -0.015(12) 0.015(11) -0.023(12)
C54 0.035(13) 0.043(16) 0.040(14) -0.010(12) -0.013(11) -0.008(12)
C55 0.033(14) 0.08(2) 0.044(16) -0.022(15) 0.008(12) -0.024(14)
C61 0.034(14) 0.057(18) 0.035(14) -0.009(13) -0.004(11) -0.006(13)
C62 0.045(15) 0.054(18) 0.036(14) -0.013(13) -0.012(12) -0.010(13)
C63 0.032(14) 0.07(2) 0.041(15) -0.016(14) -0.009(12) -0.010(13)
C64 0.059(16) 0.020(13) 0.040(14) -0.009(11) -0.021(12) -0.014(12)
C65 0.047(16) 0.06(2) 0.055(18) -0.021(15) -0.020(14) -0.007(14)
C71 0.020(11) 0.030(13) 0.043(14) -0.016(11) -0.008(10) 0.000(10)
C72 0.046(15) 0.041(15) 0.044(12) -0.014(11) -0.016(12) -0.015(12)
C73 0.040(15) 0.106(19) 0.053(14) -0.037(14) -0.024(13) -0.021(16)
C74 0.055(18) 0.110(19) 0.041(17) -0.022(14) -0.021(14) -0.024(19)
C75 0.063(18) 0.08(2) 0.030(12) -0.003(13) -0.018(13) -0.019(17)
C76 0.041(14) 0.051(17) 0.033(12) -0.003(12) -0.017(11) -0.010(12)
C81 0.09(3) 0.16(4) 0.06(2) -0.04(3) 0.03(2) -0.08(3)
C82 0.11(3) 0.13(4) 0.05(2) -0.03(2) 0.01(2) -0.06(3)
C83 0.06(2) 0.09(3) 0.07(2) 0.00(2) -0.021(18) 0.020(19)
C84 0.09(3) 0.14(4) 0.09(3) 0.03(3) -0.02(3) -0.02(3)
B1 0.023(13) 0.048(19) 0.039(16) -0.022(14) -0.001(12) 0.002(12)
B2 0.047(17) 0.042(18) 0.048(18) -0.032(15) -0.007(14) 0.000(14)

loop_
_atom_type_symbol
_atom_type_scat_dispersion_real
_atom_type_scat_dispersion_imag
_atom_type_scat_Cromer_Mann_a1
_atom_type_scat_Cromer_Mann_b1
_atom_type_scat_Cromer_Mann_a2
_atom_type_scat_Cromer_Mann_b2
_atom_type_scat_Cromer_Mann_a3
_atom_type_scat_Cromer_Mann_b3
_atom_type_scat_Cromer_Mann_a4
_atom_type_scat_Cromer_Mann_b4
_atom_type_scat_Cromer_Mann_c
_atom_type_scat_source
C 0.0033 0.0016 2.3100 20.8439 1.0200 10.2075 1.5886 0.5687 0.8650 51.6512 0.2156 'International Tables Vol C 4.2.6.8 and 6.1.1.4'
H 0.0000 0.0000 0.4930 10.5109 0.3229 26.1257 0.1402 3.1424 0.0408 57.7998 0.0030 'International Tables Vol C 4.2.6.8 and 6.1.1.4'
Au -2.0133 8.8022 16.8819 0.4611 18.5913 8.6216 25.5582 1.4826 5.8600 36.3956 12.0658 'International Tables Vol C 4.2.6.8 and 6.1.1.4'
B 0.0013 0.0007 2.0545 23.2185 1.3326 1.0210 1.0979 60.3498 0.7068 0.1403 -0.1932 'International Tables Vol C 4.2.6.8 and 6.1.1.4'
Cl 0.1484 0.1585 11.4604 0.0104 7.1964 1.1662 6.2556 18.5194 1.6455 47.7784 -9.5574 'International Tables Vol C 4.2.6.8 and 6.1.1.4'
N 0.0061 0.0033 12.2126 0.0057 3.1322 9.8933 2.0125 28.9975 1.1663 0.5826 -11.5290 'International Tables Vol C 4.2.6.8 and 6.1.1.4'
O 0.0106 0.0060 3.0485 13.2771 2.2868 5.7011 1.5463 0.3239 0.8670 32.9089 0.2508 'International Tables Vol C 4.2.6.8 and 6.1.1.4'
P 0.1023 0.0942 6.4345 1.9067 4.1791 27.1570 1.7800 0.5260 1.4908 68.1645 1.1149 'International Tables Vol C 4.2.6.8 and 6.1.1.4'
W -0.8490 6.8722 29.0818 1.7203 15.4300 9.2259 14.4327 0.3217 5.1198 57.0560 9.8875 'International Tables Vol C 4.2.6.8 and 6.1.1.4'

loop_
_geom_angle_atom_site_label_1
_geom_angle_atom_site_label_2
_geom_angle_atom_site_label_3
_geom_angle
_geom_angle_publ_flag
N11 W1 N21 78.7(7) yes
N11 W1 N31 80.8(7) yes
N21 W1 N31 83.8(7) yes
N11 W1 C1 178.3(8) yes
N21 W1 C1 102.9(8) yes
N31 W1 C1 100.1(8) yes
N11 W1 C2 92.9(9) yes
N21 W1 C2 171.4(8) yes
N31 W1 C2 96.9(8) yes
C1 W1 C2 85.5(10) yes
N11 W1 C3 94.6(8) yes
N21 W1 C3 93.0(8) yes
N31 W1 C3 174.8(8) yes
C1 W1 C3 84.6(9) yes
C2 W1 C3 85.7(10) yes
N41 W2 N51 82.3(7) yes
N41 W2 N61 82.3(7) yes
N51 W2 N61 83.2(6) yes
N41 W2 C4 171.7(9) yes
N51 W2 C4 102.9(8) yes
N61 W2 C4 104.6(9) yes
N41 W2 C5 86.7(9) yes
N51 W2 C5 168.8(9) yes
N61 W2 C5 93.1(9) yes
C4 W2 C5 88.3(10) yes
N41 W2 C6 88.6(9) yes
N51 W2 C6 93.1(8) yes
N61 W2 C6 170.6(9) yes
C4 W2 C6 84.7(10) yes
C5 W2 C6 88.8(10) yes
P1 Au1 Cl1 178.4(2) yes
Au1 P1 C1 111.2(8) yes
Au1 P1 C4 112.3(8) yes
C1 P1 C4 106.8(10) yes
Au1 P1 C71 112.0(7) yes
C1 P1 C71 103.7(10) yes
C4 P1 C71 110.4(11) yes
W1 N11 N12 119.6(13) yes
W1 N11 C12 133.1(14) yes
N12 N11 C12 106.9(17) yes
N11 N12 C14 110.7(18) yes
N11 N12 B1 121.0(17) yes
C14 N12 B1 127.9(19) yes
W1 N21 N22 122.9(14) yes
W1 N21 C22 133.6(16) yes
N22 N21 C22 103.5(18) yes
N21 N22 C24 110(2) yes
N21 N22 B1 119.0(19) yes
C24 N22 B1 131(2) yes
W1 N31 N32 123.5(14) yes
W1 N31 C32 129.8(14) yes
N32 N31 C32 105.1(17) yes
N31 N32 C34 113.7(19) yes
N31 N32 B1 119.3(18) yes
C34 N32 B1 126.8(20) yes
W2 N41 N42 119.6(15) yes
W2 N41 C42 140.1(17) yes
N42 N41 C42 100.2(19) yes
N41 N42 C44 112(2) yes
N41 N42 B2 120.0(20) yes
C44 N42 B2 128(2) yes
W2 N51 N52 119.1(14) yes
W2 N51 C52 135.4(18) yes
N52 N51 C52 105.1(20) yes
N51 N52 C54 107.4(19) yes
N51 N52 B2 122.0(18) yes
C54 N52 B2 130(2) yes
W2 N61 N62 122.2(14) yes
W2 N61 C62 132.4(15) yes
N62 N61 C62 105.0(18) yes
N61 N62 C64 110.7(18) yes
N61 N62 B2 119.8(19) yes
C64 N62 B2 129(2) yes
C82 O7 C83 114(3) yes
P1 C1 W1 170.3(13) yes
W1 C2 O2 178(2) yes
W1 C3 O3 174.5(18) yes
P1 C4 W2 173.2(16) yes
W2 C5 O5 176(2) yes
W2 C6 O6 179(2) yes
C12 C11 H111 110.5 no
C12 C11 H113 111.6 no
H111 C11 H113 106.6 no
C12 C11 H112 111.7 no
H111 C11 H112 107.5 no
H113 C11 H112 108.8 no
C11 C12 N11 122.1(20) yes
C11 C12 C13 131(2) yes
N11 C12 C13 106.7(19) yes
C12 C13 C14 109(2) yes
C12 C13 H131 125.0 no
C14 C13 H131 125.6 no
C13 C14 N12 106(2) yes
C13 C14 C15 133(2) yes
N12 C14 C15 121(2) yes
C14 C15 H153 112.0 no
C14 C15 H152 110.1 no
H153 C15 H152 107.5 no
C14 C15 H151 111.1 no
H153 C15 H151 108.7 no
H152 C15 H151 107.2 no
C22 C21 H211 111.6 no
C22 C21 H213 110.7 no
H211 C21 H213 109.2 no
C22 C21 H212 109.6 no
H211 C21 H212 107.8 no
H213 C21 H212 107.8 no
C21 C22 N21 123(2) yes
C21 C22 C23 125(2) yes
N21 C22 C23 112(2) yes
C22 C23 C24 104(2) yes
C22 C23 H231 127.9 no
C24 C23 H231 127.6 no
C23 C24 N22 109(2) yes
C23 C24 C25 130(3) yes
N22 C24 C25 120(3) yes
C24 C25 H253 112.7 no
C24 C25 H252 111.7 no
H253 C25 H252 107.4 no
C24 C25 H251 111.4 no
H253 C25 H251 106.8 no
H252 C25 H251 106.4 no
C32 C31 H311 109.8 no
C32 C31 H313 111.3 no
H311 C31 H313 109.3 no
C32 C31 H312 110.2 no
H311 C31 H312 107.5 no
H313 C31 H312 108.5 no
C31 C32 N31 123.1(19) yes
C31 C32 C33 128(2) yes
N31 C32 C33 109.1(20) yes
C32 C33 C34 106.1(20) yes
C32 C33 H331 126.5 no
C34 C33 H331 127.4 no
C33 C34 N32 105.9(20) yes
C33 C34 C35 129(2) yes
N32 C34 C35 125(2) yes
C34 C35 H353 109.5 no
C34 C35 H352 110.2 no
H353 C35 H352 109.0 no
C34 C35 H351 110.7 no
H353 C35 H351 108.0 no
H352 C35 H351 109.4 no
C42 C41 H411 111.1 no
C42 C41 H413 110.4 no
H411 C41 H413 107.9 no
C42 C41 H412 110.9 no
H411 C41 H412 108.5 no
H413 C41 H412 107.9 no
C41 C42 N41 117(2) yes
C41 C42 C43 128(2) yes
N41 C42 C43 115(2) yes
C42 C43 C44 106(2) yes
C42 C43 H431 126.9 no
C44 C43 H431 127.5 no
C43 C44 N42 107(2) yes
C43 C44 C45 129(3) yes
N42 C44 C45 123(3) yes
C44 C45 H453 111.1 no
C44 C45 H452 112.2 no
H453 C45 H452 106.7 no
C44 C45 H451 111.9 no
H453 C45 H451 106.8 no
H452 C45 H451 107.9 no
C52 C51 H511 110.8 no
C52 C51 H513 110.4 no
H511 C51 H513 107.9 no
C52 C51 H512 111.1 no
H511 C51 H512 108.5 no
H513 C51 H512 108.0 no
C51 C52 N51 120(2) yes
C51 C52 C53 127(2) yes
N51 C52 C53 113(2) yes
C52 C53 C54 104(2) yes
C52 C53 H531 128.8 no
C54 C53 H531 127.1 no
N52 C54 C53 110(2) yes
N52 C54 C55 123(2) yes
C53 C54 C55 127(2) yes
C54 C55 H553 112.1 no
C54 C55 H552 110.7 no
H553 C55 H552 107.3 no
C54 C55 H551 111.4 no
H553 C55 H551 107.9 no
H552 C55 H551 107.1 no
C62 C61 H611 109.9 no
C62 C61 H613 109.8 no
H611 C61 H613 108.2 no
C62 C61 H612 110.3 no
H611 C61 H612 109.5 no
H613 C61 H612 109.1 no
C61 C62 N61 121(2) yes
C61 C62 C63 129(2) yes
N61 C62 C63 110(2) yes
C62 C63 C64 107(2) yes
C62 C63 H631 125.8 no
C64 C63 H631 126.9 no
C63 C64 N62 106.4(20) yes
C63 C64 C65 130(2) yes
N62 C64 C65 124(2) yes
C64 C65 H653 111.0 no
C64 C65 H652 111.4 no
H653 C65 H652 108.1 no
C64 C65 H651 110.3 no
H653 C65 H651 107.8 no
H652 C65 H651 108.1 no
P1 C71 C72 114.7(17) yes
P1 C71 C76 122.5(17) yes
C72 C71 C76 122(2) yes
C71 C72 C73 118(2) yes
C71 C72 H721 120.2 no
C73 C72 H721 121.5 no
C72 C73 C74 118(3) yes
C72 C73 H731 121.3 no
C74 C73 H731 120.1 no
C73 C74 C75 120(3) yes
C73 C74 H741 120.0 no
C75 C74 H741 119.7 no
C74 C75 C76 122(3) yes
C74 C75 H751 119.9 no
C76 C75 H751 118.1 no
C75 C76 C71 118(3) yes
C75 C76 H761 122.6 no
C71 C76 H761 119.0 no
C82 C81 H812 113.7 no
C82 C81 H811 112.2 no
H812 C81 H811 108.6 no
C82 C81 H813 108.6 no
H812 C81 H813 106.6 no
H811 C81 H813 106.7 no
C81 C82 O7 112(3) yes
C81 C82 H822 106.3 no
O7 C82 H822 111.2 no
C81 C82 H821 108.7 no
O7 C82 H821 113.0 no
H822 C82 H821 105.7 no
O7 C83 C84 107(3) yes
O7 C83 H831 111.9 no
C84 C83 H831 110.3 no
O7 C83 H832 110.9 no
C84 C83 H832 110.3 no
H831 C83 H832 106.4 no
C83 C84 H842 111.9 no
C83 C84 H841 111.4 no
H842 C84 H841 108.6 no
C83 C84 H843 110.2 no
H842 C84 H843 106.3 no
H841 C84 H843 108.4 no
N32 B1 N22 106.2(18) yes
N32 B1 N12 109(2) yes
N22 B1 N12 107.5(19) yes
N32 B1 H11 111.7 no
N22 B1 H11 111.2 no
N12 B1 H11 111.4 no
N52 B2 N42 108(2) yes
N52 B2 N62 107.1(20) yes
N42 B2 N62 110(2) yes
N52 B2 H21 110.0 no
N42 B2 H21 112.4 no
N62 B2 H21 109.5 no

loop_
_geom_bond_atom_site_label_1
_geom_bond_atom_site_label_2
_geom_bond_distance
_geom_bond_publ_flag
W1 N11 2.284(18) yes
W1 N21 2.184(17) yes
W1 N31 2.186(17) yes
W1 C1 1.84(2) yes
W1 C2 1.97(3) yes
W1 C3 2.00(2) yes
W2 N41 2.26(2) yes
W2 N51 2.210(19) yes
W2 N61 2.179(18) yes
W2 C4 1.89(2) yes
W2 C5 1.95(3) yes
W2 C6 1.97(3) yes
Au1 P1 2.235(7) yes
Au1 Cl1 2.284(6) yes
P1 C1 1.75(2) yes
P1 C4 1.73(2) yes
P1 C71 1.87(2) yes
N11 N12 1.35(2) yes
N11 C12 1.39(3) yes
N12 C14 1.34(3) yes
N12 B1 1.56(3) yes
N21 N22 1.39(2) yes
N21 C22 1.32(3) yes
N22 C24 1.32(3) yes
N22 B1 1.57(3) yes
N31 N32 1.33(2) yes
N31 C32 1.38(3) yes
N32 C34 1.32(3) yes
N32 B1 1.58(3) yes
N41 N42 1.40(3) yes
N41 C42 1.35(3) yes
N42 C44 1.34(3) yes
N42 B2 1.55(4) yes
N51 N52 1.39(2) yes
N51 C52 1.33(3) yes
N52 C54 1.36(3) yes
N52 B2 1.56(3) yes
N61 N62 1.38(2) yes
N61 C62 1.36(3) yes
N62 C64 1.36(3) yes
N62 B2 1.54(3) yes
O2 C2 1.15(3) yes
O3 C3 1.14(2) yes
O5 C5 1.18(3) yes
O6 C6 1.17(3) yes
O7 C82 1.36(4) yes
O7 C83 1.41(4) yes
C11 C12 1.45(3) yes
C11 H111 0.981 no
C11 H113 0.971 no
C11 H112 0.958 no
C12 C13 1.36(3) yes
C13 C14 1.38(3) yes
C13 H131 0.952 no
C14 C15 1.48(3) yes
C15 H153 0.963 no
C15 H152 0.981 no
C15 H151 0.968 no
C21 C22 1.50(3) yes
C21 H211 0.962 no
C21 H213 0.962 no
C21 H212 0.977 no
C22 C23 1.38(3) yes
C23 C24 1.34(4) yes
C23 H231 0.958 no
C24 C25 1.51(4) yes
C25 H253 0.969 no
C25 H252 0.977 no
C25 H251 0.982 no
C31 C32 1.52(3) yes
C31 H311 0.966 no
C31 H313 0.954 no
C31 H312 0.975 no
C32 C33 1.37(3) yes
C33 C34 1.41(3) yes
C33 H331 0.941 no
C34 C35 1.48(3) yes
C35 H353 0.972 no
C35 H352 0.956 no
C35 H351 0.968 no
C41 C42 1.54(4) yes
C41 H411 0.965 no
C41 H413 0.974 no
C41 H412 0.965 no
C42 C43 1.33(3) yes
C43 C44 1.35(3) yes
C43 H431 0.940 no
C44 C45 1.47(4) yes
C45 H453 0.984 no
C45 H452 0.970 no
C45 H451 0.967 no
C51 C52 1.53(4) yes
C51 H511 0.964 no
C51 H513 0.973 no
C51 H512 0.963 no
C52 C53 1.36(3) yes
C53 C54 1.36(3) yes
C53 H531 0.948 no
C54 C55 1.51(3) yes
C55 H553 0.967 no
C55 H552 0.978 no
C55 H551 0.970 no
C61 C62 1.52(3) yes
C61 H611 0.963 no
C61 H613 0.968 no
C61 H612 0.956 no
C62 C63 1.37(3) yes
C63 C64 1.38(3) yes
C63 H631 0.950 no
C64 C65 1.45(3) yes
C65 H653 0.971 no
C65 H652 0.965 no
C65 H651 0.969 no
C71 C72 1.38(3) yes
C71 C76 1.37(3) yes
C72 C73 1.40(3) yes
C72 H721 0.963 no
C73 C74 1.42(4) yes
C73 H731 0.946 no
C74 C75 1.33(4) yes
C74 H741 0.941 no
C75 C76 1.38(3) yes
C75 H751 0.978 no
C76 H761 0.951 no
C81 C82 1.45(5) yes
C81 H812 0.966 no
C81 H811 0.964 no
C81 H813 0.991 no
C82 H822 1.008 no
C82 H821 0.981 no
C83 C84 1.53(5) yes
C83 H831 0.982 no
C83 H832 0.998 no
C84 H842 0.979 no
C84 H841 0.953 no
C84 H843 0.981 no
B1 H11 1.095 no
B2 H21 1.099 no

loop_
_geom_hbond_atom_site_label_D
_geom_hbond_atom_site_label_H
_geom_hbond_atom_site_label_A
_geom_hbond_site_symmetry_A
_geom_hbond_angle_DHA
_geom_hbond_distance_DH
_geom_hbond_distance_HA
_geom_hbond_distance_DA
_geom_hbond_publ_flag
C15 H153 O3 2_666 121.0 0.963 2.576 3.18(4) yes
C31 H313 C2 . 145.0 0.954 2.595 3.42(4) yes
C51 H513 C6 . 133.0 0.973 2.552 3.30(4) yes
C61 H612 C5 . 135.0 0.956 2.545 3.29(4) yes
C65 H652 O2 2_765 156.0 0.965 2.566 3.47(4) yes
C74 H741 O7 2_766 139.0 0.941 2.469 3.24(4) yes
